data_7060863
loop_
_publ_author_name
'Guria, Uday Narayan'
'Manna, Saikat Kumar'
'Maiti, Kalipada'
'Samanta, Sandip Kumar'
'Ghosh, Aritri'
'Datta, Pallab'
'Mandal, Debasish'
'Mahapatra, Ajit Kumar'

_publ_section_title
;
 A xanthene-based novel colorimetric and fluorometric chemosensor for the
 detection of hydrazine and its application in the bio-imaging of live
 cells
;
_journal_issue 35
_journal_name_full 'New Journal of Chemistry'
_journal_page_first 15869
_journal_page_last 15875
_journal_paper_doi 10.1039/D1NJ02943F
_journal_volume 45
_journal_year 2021
_chemical_formula_moiety 'C15 H14 O3'
_chemical_formula_sum 'C15 H14 O3'
_chemical_formula_weight 242.26
_space_group_crystal_system monoclinic
_space_group_IT_number 15
_space_group_name_Hall '-C 2yc'
_space_group_name_H-M_alt 'C 1 2/c 1'
_atom_sites_solution_hydrogens geom
_audit_creation_method SHELXL-2014/7
_audit_update_record
;
2021-03-10 deposited with the CCDC.	2021-07-28 downloaded from the CCDC.
;
_cell_angle_alpha 90
_cell_angle_beta 108.381(2)
_cell_angle_gamma 90
_cell_formula_units_Z 8
_cell_length_a 22.5345(18)
_cell_length_b 7.6383(6)
_cell_length_c 14.4857(12)
_cell_measurement_reflns_used 28173
_cell_measurement_temperature 294(2)
_cell_measurement_theta_max 25.051
_cell_measurement_theta_min 2.832
_cell_volume 2366.1(3)
_computing_structure_refinement 'SHELXL-2014/7 (Sheldrick, 2014)'
_diffrn_ambient_temperature 294(2)
_diffrn_measured_fraction_theta_full 0.997
_diffrn_measured_fraction_theta_max 0.997
_diffrn_measurement_device_type 'CCD area detector'
_diffrn_measurement_method 'phi and omega scans'
_diffrn_radiation_type MoK\a
_diffrn_radiation_wavelength 0.71073
_diffrn_reflns_av_R_equivalents 0.0268
_diffrn_reflns_av_unetI/netI 0.0130
_diffrn_reflns_Laue_measured_fraction_full 0.997
_diffrn_reflns_Laue_measured_fraction_max 0.997
_diffrn_reflns_limit_h_max 26
_diffrn_reflns_limit_h_min -26
_diffrn_reflns_limit_k_max 9
_diffrn_reflns_limit_k_min -9
_diffrn_reflns_limit_l_max 17
_diffrn_reflns_limit_l_min -17
_diffrn_reflns_number 28173
_diffrn_reflns_point_group_measured_fraction_full 0.997
_diffrn_reflns_point_group_measured_fraction_max 0.997
_diffrn_reflns_theta_full 25.051
_diffrn_reflns_theta_max 25.051
_diffrn_reflns_theta_min 2.832
_exptl_absorpt_coefficient_mu 0.094
_exptl_absorpt_correction_T_max 0.998
_exptl_absorpt_correction_T_min 0.997
_exptl_absorpt_correction_type empirical
_exptl_absorpt_process_details SADABS
_exptl_crystal_colour Yellow
_exptl_crystal_density_diffrn 1.360
_exptl_crystal_description Cubic
_exptl_crystal_F_000 1024
_exptl_crystal_size_max 0.04
_exptl_crystal_size_mid 0.03
_exptl_crystal_size_min 0.02
_refine_diff_density_max 0.353
_refine_diff_density_min -0.413
_refine_diff_density_rms 0.056
_refine_ls_extinction_coef 0.0129(17)
_refine_ls_extinction_expression Fc^*^=kFc[1+0.001xFc^2^\l^3^/sin(2\q)]^-1/4^
_refine_ls_extinction_method 'SHELXL-2014/7 (Sheldrick 2014'
_refine_ls_goodness_of_fit_ref 1.029
_refine_ls_hydrogen_treatment constr
_refine_ls_matrix_type full
_refine_ls_number_parameters 165
_refine_ls_number_reflns 2093
_refine_ls_number_restraints 0
_refine_ls_restrained_S_all 1.029
_refine_ls_R_factor_all 0.0753
_refine_ls_R_factor_gt 0.0616
_refine_ls_shift/su_max 0.000
_refine_ls_shift/su_mean 0.000
_refine_ls_structure_factor_coef Fsqd
_refine_ls_weighting_details 'w=1/[\s^2^(Fo^2^)+(0.0789P)^2^+3.9770P] where P=(Fo^2^+2Fc^2^)/3'
_refine_ls_weighting_scheme calc
_refine_ls_wR_factor_gt 0.1624
_refine_ls_wR_factor_ref 0.1813
_reflns_Friedel_coverage 0.000
_reflns_number_gt 1647
_reflns_number_total 2093
_reflns_threshold_expression 'I > 2\s(I)'
_cod_data_source_file d1nj02943f2.cif
_cod_data_source_block 1
_cod_depositor_comments
;
The following automatic conversions were performed:

data item '_exptl_absorpt_correction_type' value 'EMPIRICAL' was
changed to 'empirical' in accordance with the
/home/data/users/saulius/crontab/automatic-downloads/rss-feeds/RSC/lib/dictionaries/cif_core.dic
dictionary named 'cif_core.dic' version 2.4.2 last updated on
2011-04-26.

Automatic conversion script
Id: cif_fix_values 7556 2019-12-06 15:28:31Z antanas 

 Adding full bibliography for 7060863.cif.
;
_cod_original_sg_symbol_H-M 'C 2/c'
_cod_database_code 7060863
_shelx_shelxl_version_number 2014/7
_shelx_space_group_comment
;
The symmetry employed for this shelxl refinement is uniquely defined
by the following loop, which should always be used as a source of
symmetry information in preference to the above space-group names.
They are only intended as comments.
;

loop_
_space_group_symop_operation_xyz
'x, y, z'
'-x, y, -z+1/2'
'x+1/2, y+1/2, z'
'-x+1/2, y+1/2, -z+1/2'
'-x, -y, -z'
'x, -y, z-1/2'
'-x+1/2, -y+1/2, -z'
'x+1/2, -y+1/2, z-1/2'

loop_
_atom_site_label
_atom_site_type_symbol
_atom_site_fract_x
_atom_site_fract_y
_atom_site_fract_z
_atom_site_U_iso_or_equiv
_atom_site_adp_type
_atom_site_occupancy
_atom_site_site_symmetry_order
_atom_site_calc_flag
_atom_site_refinement_flags_posn
_atom_site_refinement_flags_adp
_atom_site_refinement_flags_occupancy
_atom_site_disorder_assembly
_atom_site_disorder_group
O8 O 0.56848(7) 0.6227(2) 0.69610(12) 0.0488(5) Uani 1 1 d . . . . .
O16 O 0.39248(8) 0.3092(2) 0.52089(15) 0.0659(6) Uani 1 1 d . . . . .
O1 O 0.73712(9) 0.5570(3) 0.88476(15) 0.0775(7) Uani 1 1 d . . . . .
C9 C 0.50869(10) 0.6295(3) 0.63238(16) 0.0410(6) Uani 1 1 d . . . . .
C7 C 0.60204(11) 0.7722(3) 0.72947(16) 0.0418(6) Uani 1 1 d . . . . .
C10 C 0.48113(11) 0.7885(3) 0.59607(17) 0.0444(6) Uani 1 1 d . . . . .
C2 C 0.66039(11) 0.7531(3) 0.79355(17) 0.0469(6) Uani 1 1 d . . . . .
C14 C 0.41832(11) 0.4712(3) 0.54189(17) 0.0477(6) Uani 1 1 d . . . . .
C15 C 0.47836(11) 0.4731(3) 0.60697(18) 0.0478(6) Uani 1 1 d . . . . .
H15 H 0.4979 0.3690 0.6332 0.057 Uiso 1 1 calc R U . . .
C13 C 0.38924(11) 0.6265(3) 0.50361(18) 0.0522(7) Uani 1 1 d . . . . .
H13 H 0.3489 0.6257 0.4600 0.063 Uiso 1 1 calc R U . . .
C12 C 0.42073(11) 0.7822(3) 0.53087(19) 0.0531(7) Uani 1 1 d . . . . .
H12 H 0.4010 0.8863 0.5049 0.064 Uiso 1 1 calc R U . . .
C1 C 0.68523(12) 0.5831(4) 0.82727(19) 0.0569(7) Uani 1 1 d . . . . .
H1 H 0.6600 0.4863 0.8036 0.068 Uiso 1 1 calc R U . . .
C6 C 0.57386(12) 0.9391(3) 0.69420(19) 0.0564(7) Uani 1 1 d . . . . .
C11 C 0.51665(12) 0.9446(3) 0.6295(2) 0.0580(7) Uani 1 1 d . . . . .
H11 H 0.4994 1.0524 0.6054 0.070 Uiso 1 1 calc R U . . .
C3 C 0.70028(12) 0.9102(4) 0.8325(2) 0.0628(8) Uani 1 1 d . . . . .
H3A H 0.7077 0.9178 0.9020 0.075 Uiso 1 1 calc R U . . .
H3B H 0.7404 0.8952 0.8221 0.075 Uiso 1 1 calc R U . . .
C17 C 0.32892(12) 0.2980(4) 0.4602(2) 0.0646(8) Uani 1 1 d . . . . .
H17A H 0.3029 0.3632 0.4890 0.097 Uiso 1 1 calc R U . . .
H17B H 0.3160 0.1776 0.4535 0.097 Uiso 1 1 calc R U . . .
H17C H 0.3251 0.3455 0.3973 0.097 Uiso 1 1 calc R U . . .
C5 C 0.61284(18) 1.0964(4) 0.7357(3) 0.1168(18) Uani 1 1 d . . . . .
H5A H 0.6114 1.1741 0.6821 0.140 Uiso 1 1 calc R U . . .
H5B H 0.5928 1.1571 0.7767 0.140 Uiso 1 1 calc R U . . .
C4 C 0.67208(18) 1.0741(4) 0.7869(5) 0.158(3) Uani 1 1 d . . . . .
H4A H 0.6810 1.1599 0.8389 0.189 Uiso 1 1 calc R U . . .
H4B H 0.6959 1.1095 0.7448 0.189 Uiso 1 1 calc R U . . .

loop_
_atom_site_aniso_label
_atom_site_aniso_U_11
_atom_site_aniso_U_22
_atom_site_aniso_U_33
_atom_site_aniso_U_23
_atom_site_aniso_U_13
_atom_site_aniso_U_12
O8 0.0418(9) 0.0375(9) 0.0575(10) 0.0039(7) 0.0021(7) 0.0005(7)
O16 0.0505(11) 0.0488(11) 0.0851(14) -0.0001(9) 0.0022(9) -0.0119(8)
O1 0.0536(12) 0.0805(15) 0.0833(14) 0.0130(11) 0.0002(10) 0.0209(10)
C9 0.0380(12) 0.0411(12) 0.0428(12) 0.0028(9) 0.0111(9) 0.0019(9)
C7 0.0448(13) 0.0388(12) 0.0402(12) -0.0008(9) 0.0111(10) -0.0019(9)
C10 0.0441(13) 0.0402(13) 0.0455(13) 0.0024(10) 0.0096(10) 0.0025(10)
C2 0.0435(13) 0.0479(14) 0.0456(13) -0.0001(10) 0.0088(10) 0.0013(10)
C14 0.0417(13) 0.0465(14) 0.0541(14) -0.0011(11) 0.0140(11) -0.0059(10)
C15 0.0438(13) 0.0379(13) 0.0582(14) 0.0054(11) 0.0110(11) 0.0013(10)
C13 0.0371(12) 0.0571(16) 0.0554(15) 0.0031(12) 0.0045(11) -0.0009(11)
C12 0.0458(14) 0.0468(14) 0.0603(15) 0.0071(11) 0.0078(12) 0.0079(11)
C1 0.0501(14) 0.0553(16) 0.0600(15) 0.0045(12) 0.0099(12) 0.0065(12)
C6 0.0585(16) 0.0394(13) 0.0581(15) 0.0009(11) -0.0007(12) -0.0015(11)
C11 0.0600(16) 0.0343(13) 0.0656(16) 0.0044(11) -0.0002(13) 0.0060(11)
C3 0.0514(15) 0.0598(17) 0.0636(16) -0.0059(13) -0.0012(12) -0.0034(13)
C17 0.0492(15) 0.0676(18) 0.0698(18) -0.0124(14) 0.0083(13) -0.0156(13)
C5 0.106(3) 0.0429(17) 0.137(3) 0.0070(19) -0.054(3) -0.0138(17)
C4 0.066(2) 0.0449(19) 0.285(7) -0.009(3) -0.055(3) -0.0021(17)

loop_
_atom_type_symbol
_atom_type_description
_atom_type_scat_dispersion_real
_atom_type_scat_dispersion_imag
_atom_type_scat_source
C C 0.0033 0.0016 'International Tables Vol C Tables 4.2.6.8 and 6.1.1.4'
H H 0.0000 0.0000 'International Tables Vol C Tables 4.2.6.8 and 6.1.1.4'
O O 0.0106 0.0060 'International Tables Vol C Tables 4.2.6.8 and 6.1.1.4'

loop_
_geom_angle_atom_site_label_1
_geom_angle_atom_site_label_2
_geom_angle_atom_site_label_3
_geom_angle
_geom_angle_site_symmetry_1
_geom_angle_site_symmetry_3
_geom_angle_publ_flag
C7 O8 C9 121.43(17) . . ?
C14 O16 C17 117.9(2) . . ?
C15 C9 O8 116.71(19) . . ?
C15 C9 C10 122.4(2) . . ?
O8 C9 C10 120.91(19) . . ?
C2 C7 O8 117.4(2) . . ?
C2 C7 C6 124.0(2) . . ?
O8 C7 C6 118.6(2) . . ?
C9 C10 C12 116.9(2) . . ?
C9 C10 C11 117.7(2) . . ?
C12 C10 C11 125.5(2) . . ?
C7 C2 C1 121.2(2) . . ?
C7 C2 C3 120.6(2) . . ?
C1 C2 C3 118.2(2) . . ?
O16 C14 C13 125.1(2) . . ?
O16 C14 C15 114.8(2) . . ?
C13 C14 C15 120.1(2) . . ?
C9 C15 C14 119.4(2) . . ?
C9 C15 H15 120.3 . . ?
C14 C15 H15 120.3 . . ?
C12 C13 C14 119.3(2) . . ?
C12 C13 H13 120.4 . . ?
C14 C13 H13 120.4 . . ?
C13 C12 C10 122.0(2) . . ?
C13 C12 H12 119.0 . . ?
C10 C12 H12 119.0 . . ?
O1 C1 C2 124.5(3) . . ?
O1 C1 H1 117.7 . . ?
C2 C1 H1 117.7 . . ?
C11 C6 C7 119.7(2) . . ?
C11 C6 C5 124.8(2) . . ?
C7 C6 C5 115.4(2) . . ?
C6 C11 C10 121.6(2) . . ?
C6 C11 H11 119.2 . . ?
C10 C11 H11 119.2 . . ?
C4 C3 C2 113.1(2) . . ?
C4 C3 H3A 109.0 . . ?
C2 C3 H3A 109.0 . . ?
C4 C3 H3B 109.0 . . ?
C2 C3 H3B 109.0 . . ?
H3A C3 H3B 107.8 . . ?
O16 C17 H17A 109.5 . . ?
O16 C17 H17B 109.5 . . ?
H17A C17 H17B 109.5 . . ?
O16 C17 H17C 109.5 . . ?
H17A C17 H17C 109.5 . . ?
H17B C17 H17C 109.5 . . ?
C4 C5 C6 119.0(3) . . ?
C4 C5 H5A 107.6 . . ?
C6 C5 H5A 107.6 . . ?
C4 C5 H5B 107.6 . . ?
C6 C5 H5B 107.6 . . ?
H5A C5 H5B 107.0 . . ?
C5 C4 C3 125.7(3) . . ?
C5 C4 H4A 105.9 . . ?
C3 C4 H4A 105.9 . . ?
C5 C4 H4B 105.9 . . ?
C3 C4 H4B 105.9 . . ?
H4A C4 H4B 106.2 . . ?

loop_
_geom_bond_atom_site_label_1
_geom_bond_atom_site_label_2
_geom_bond_distance
_geom_bond_site_symmetry_2
_geom_bond_publ_flag
O8 C7 1.370(3) . ?
O8 C9 1.373(3) . ?
O16 C14 1.360(3) . ?
O16 C17 1.427(3) . ?
O1 C1 1.219(3) . ?
C9 C15 1.368(3) . ?
C9 C10 1.390(3) . ?
C7 C2 1.357(3) . ?
C7 C6 1.444(3) . ?
C10 C12 1.391(3) . ?
C10 C11 1.433(3) . ?
C2 C1 1.438(3) . ?
C2 C3 1.499(4) . ?
C14 C13 1.384(3) . ?
C14 C15 1.384(3) . ?
C15 H15 0.9300 . ?
C13 C12 1.378(4) . ?
C13 H13 0.9300 . ?
C12 H12 0.9300 . ?
C1 H1 0.9300 . ?
C6 C11 1.334(3) . ?
C6 C5 1.498(4) . ?
C11 H11 0.9300 . ?
C3 C4 1.463(4) . ?
C3 H3A 0.9700 . ?
C3 H3B 0.9700 . ?
C17 H17A 0.9600 . ?
C17 H17B 0.9600 . ?
C17 H17C 0.9600 . ?
C5 C4 1.318(5) . ?
C5 H5A 0.9700 . ?
C5 H5B 0.9700 . ?
C4 H4A 0.9700 . ?
C4 H4B 0.9700 . ?
